data_4063795
loop_
_publ_author_name
'Voss, Tanja'
'Sortais, Jean-Baptiste'
'Fr\"ohlich, Roland'
'Kehr, Gerald'
'Erker, Gerhard'

_publ_section_title
;
 Alkene Addition of Frustrated P/B and N/B Lewis Pairs at the
 [3]Ferrocenophane Framework
;
_journal_issue 3
_journal_name_full Organometallics
_journal_page_first 584
_journal_paper_doi 10.1021/om100949k
_journal_volume 30
_journal_year 2011
_chemical_formula_sum 'C53 H41 B Cl2 F15 Fe P'
_chemical_formula_weight 1131.39
_chemical_name_systematic
; 
 ? 
;
_space_group_IT_number 148
_symmetry_cell_setting trigonal
_symmetry_space_group_name_Hall '-R 3'
_symmetry_space_group_name_H-M 'R -3 :H'
_atom_sites_solution_hydrogens geom
_atom_sites_solution_primary direct
_atom_sites_solution_secondary difmap
_audit_creation_method SHELXL-97
_cell_angle_alpha 90.00
_cell_angle_beta 90.00
_cell_angle_gamma 120.00
_cell_formula_units_Z 18
_cell_length_a 49.283(3)
_cell_length_b 49.283(3)
_cell_length_c 12.8460(5)
_cell_measurement_reflns_used 10749
_cell_measurement_temperature 223(2)
_cell_measurement_theta_max 27.88
_cell_measurement_theta_min 0.41
_cell_volume 27020(3)
_computing_cell_refinement 'Collect (Nonius B.V., 1998)'
_computing_data_collection 'collect (Nonius B.V., 1998)'
_computing_data_reduction 'Denzo (Otwinowski & Minor, 1997)'
_computing_molecular_graphics 'XP (BrukerAXS, 2000)'
_computing_publication_material 'SHELXL-97 (Sheldrick, 1997)'
_computing_structure_refinement 'SHELXL-97 (Sheldrick, 1997)'
_computing_structure_solution 'SHELXS-97 (Sheldrick, 1990)'
_diffrn_ambient_temperature 223(2)
_diffrn_measured_fraction_theta_full 0.964
_diffrn_measured_fraction_theta_max 0.964
_diffrn_measurement_device_type 'Nonius KappaCCD'
_diffrn_measurement_method '\w and \f scans'
_diffrn_radiation_monochromator graphite
_diffrn_radiation_source 'rotating anode Nonius FR591'
_diffrn_radiation_type MoK\a
_diffrn_radiation_wavelength 0.71073
_diffrn_reflns_av_R_equivalents 0.084
_diffrn_reflns_av_sigmaI/netI 0.0975
_diffrn_reflns_limit_h_max 58
_diffrn_reflns_limit_h_min -58
_diffrn_reflns_limit_k_max 48
_diffrn_reflns_limit_k_min -48
_diffrn_reflns_limit_l_max 15
_diffrn_reflns_limit_l_min -15
_diffrn_reflns_number 45994
_diffrn_reflns_theta_full 25.00
_diffrn_reflns_theta_max 25.00
_diffrn_reflns_theta_min 0.83
_exptl_absorpt_coefficient_mu 0.444
_exptl_absorpt_correction_T_max 0.9164
_exptl_absorpt_correction_T_min 0.8970
_exptl_absorpt_correction_type multi-scan
_exptl_absorpt_process_details 'Denzo (Otwinowski, Borek, Majewski & Minor, 2003)'
_exptl_crystal_colour yellow
_exptl_crystal_density_diffrn 1.252
_exptl_crystal_density_method 'not measured'
_exptl_crystal_description block
_exptl_crystal_F_000 10332
_exptl_crystal_size_max 0.25
_exptl_crystal_size_mid 0.25
_exptl_crystal_size_min 0.20
_refine_diff_density_max 2.037
_refine_diff_density_min -0.917
_refine_diff_density_rms 0.224
_refine_ls_extinction_method none
_refine_ls_goodness_of_fit_ref 1.903
_refine_ls_hydrogen_treatment constr
_refine_ls_matrix_type full
_refine_ls_number_parameters 665
_refine_ls_number_reflns 10205
_refine_ls_number_restraints 20
_refine_ls_restrained_S_all 1.928
_refine_ls_R_factor_all 0.2002
_refine_ls_R_factor_gt 0.1201
_refine_ls_shift/su_max 0.000
_refine_ls_shift/su_mean 0.000
_refine_ls_structure_factor_coef Fsqd
_refine_ls_weighting_details 'calc w=1/[\s^2^(Fo^2^)+(0.1000P)^2^+0.0000P] where P=(Fo^2^+2Fc^2^)/3'
_refine_ls_weighting_scheme calc
_refine_ls_wR_factor_gt 0.3184
_refine_ls_wR_factor_ref 0.3448
_reflns_number_gt 5506
_reflns_number_total 10205
_reflns_threshold_expression >2sigma(I)
_cod_data_source_file om100949k_si_003.cif
_cod_data_source_block erk5070
_cod_original_sg_symbol_H-M R-3
_cod_database_code 4063795

loop_
_symmetry_equiv_pos_as_xyz
'x, y, z'
'-y, x-y, z'
'-x+y, -x, z'
'x+2/3, y+1/3, z+1/3'
'-y+2/3, x-y+1/3, z+1/3'
'-x+y+2/3, -x+1/3, z+1/3'
'x+1/3, y+2/3, z+2/3'
'-y+1/3, x-y+2/3, z+2/3'
'-x+y+1/3, -x+2/3, z+2/3'
'-x, -y, -z'
'y, -x+y, -z'
'x-y, x, -z'
'-x+2/3, -y+1/3, -z+1/3'
'y+2/3, -x+y+1/3, -z+1/3'
'x-y+2/3, x+1/3, -z+1/3'
'-x+1/3, -y+2/3, -z+2/3'
'y+1/3, -x+y+2/3, -z+2/3'
'x-y+1/3, x+2/3, -z+2/3'

loop_
_atom_site_label
_atom_site_type_symbol
_atom_site_fract_x
_atom_site_fract_y
_atom_site_fract_z
_atom_site_U_iso_or_equiv
_atom_site_adp_type
_atom_site_occupancy
_atom_site_symmetry_multiplicity
_atom_site_calc_flag
_atom_site_refinement_flags
Fe Fe 0.67946(3) 0.14171(3) 0.85804(9) 0.0490(4) Uani 1 1 d .
P1 P 0.66184(5) 0.08914(5) 0.60337(16) 0.0408(6) Uani 1 1 d .
B1 B 0.5698(2) 0.0636(2) 0.7488(7) 0.040(2) Uani 1 1 d .
C1 C 0.7038(2) 0.1748(2) 0.7502(7) 0.054(2) Uani 1 1 d .
C2 C 0.7208(2) 0.1828(2) 0.8499(7) 0.062(3) Uani 1 1 d .
H2 H 0.7410 0.1858 0.8605 0.074 Uiso 1 1 calc R
C3 C 0.7015(3) 0.1851(2) 0.9273(8) 0.067(3) Uani 1 1 d .
H3 H 0.7064 0.1894 0.9982 0.081 Uiso 1 1 calc R
C4 C 0.6743(3) 0.1799(2) 0.8802(8) 0.068(3) Uani 1 1 d .
H4 H 0.6576 0.1801 0.9146 0.081 Uiso 1 1 calc R
C5 C 0.6749(2) 0.1740(2) 0.7716(7) 0.060(3) Uani 1 1 d .
H5 H 0.6592 0.1704 0.7230 0.072 Uiso 1 1 calc R
C6 C 0.7134(2) 0.1666(2) 0.6491(7) 0.054(2) Uani 1 1 d .
H6 H 0.6952 0.1585 0.6017 0.065 Uiso 1 1 calc R
C7 C 0.7399(3) 0.1953(3) 0.5980(8) 0.084(4) Uani 1 1 d .
H7A H 0.7363 0.2128 0.6052 0.126 Uiso 1 1 calc R
H7B H 0.7409 0.1911 0.5247 0.126 Uiso 1 1 calc R
H7C H 0.7596 0.2003 0.6312 0.126 Uiso 1 1 calc R
C8 C 0.7226(2) 0.1414(2) 0.6589(7) 0.057(3) Uani 1 1 d .
H8A H 0.7395 0.1486 0.7101 0.068 Uiso 1 1 calc R
H8B H 0.7312 0.1399 0.5918 0.068 Uiso 1 1 calc R
C9 C 0.69687(19) 0.1078(2) 0.6903(6) 0.048(2) Uani 1 1 d .
H9 H 0.7064 0.0942 0.6930 0.057 Uiso 1 1 calc R
C10 C 0.68125(19) 0.10588(19) 0.7954(6) 0.044(2) Uani 1 1 d .
C11 C 0.6921(2) 0.1100(2) 0.8981(6) 0.046(2) Uani 1 1 d .
H11 H 0.7121 0.1146 0.9201 0.056 Uiso 1 1 calc R
C12 C 0.6673(2) 0.1061(2) 0.9621(7) 0.058(3) Uani 1 1 d .
H12 H 0.6678 0.1072 1.0352 0.070 Uiso 1 1 calc R
C13 C 0.6413(2) 0.10017(19) 0.8990(6) 0.047(2) Uani 1 1 d .
H13 H 0.6220 0.0974 0.9227 0.056 Uiso 1 1 calc R
C14 C 0.64941(19) 0.09911(18) 0.7943(6) 0.038(2) Uani 1 1 d .
C15 C 0.63243(17) 0.09285(19) 0.6902(6) 0.0366(19) Uani 1 1 d .
H15 H 0.6315 0.1117 0.6693 0.044 Uiso 1 1 calc R
C16 C 0.59927(18) 0.0639(2) 0.6817(6) 0.042(2) Uani 1 1 d .
H16A H 0.6006 0.0456 0.7034 0.050 Uiso 1 1 calc R
H16B H 0.5934 0.0610 0.6079 0.050 Uiso 1 1 calc R
C21 C 0.64635(18) 0.0475(2) 0.5769(6) 0.044(2) Uani 1 1 d .
C22 C 0.6284(2) 0.0346(2) 0.4859(7) 0.053(2) Uani 1 1 d .
C23 C 0.6188(2) 0.0033(2) 0.4609(8) 0.064(3) Uani 1 1 d .
H23 H 0.6074 -0.0051 0.3992 0.076 Uiso 1 1 calc R
C24 C 0.6255(2) -0.0159(2) 0.5236(8) 0.062(3) Uani 1 1 d .
C25 C 0.6409(2) -0.0033(2) 0.6126(8) 0.057(3) Uani 1 1 d .
H25 H 0.6447 -0.0162 0.6568 0.068 Uiso 1 1 calc R
C26 C 0.6517(2) 0.0276(2) 0.6450(7) 0.049(2) Uani 1 1 d .
C27 C 0.6187(2) 0.0516(2) 0.4081(7) 0.063(3) Uani 1 1 d .
H27A H 0.6145 0.0663 0.4450 0.094 Uiso 1 1 calc R
H27B H 0.5999 0.0365 0.3716 0.094 Uiso 1 1 calc R
H27C H 0.6355 0.0629 0.3583 0.094 Uiso 1 1 calc R
C28 C 0.6153(3) -0.0491(3) 0.4928(10) 0.100(4) Uani 1 1 d .
H28A H 0.6333 -0.0521 0.4937 0.150 Uiso 1 1 calc R
H28B H 0.6064 -0.0531 0.4233 0.150 Uiso 1 1 calc R
H28C H 0.5997 -0.0634 0.5416 0.150 Uiso 1 1 calc R
C29 C 0.6661(2) 0.0362(2) 0.7494(7) 0.060(3) Uani 1 1 d .
H29A H 0.6582 0.0176 0.7922 0.090 Uiso 1 1 calc R
H29B H 0.6610 0.0509 0.7815 0.090 Uiso 1 1 calc R
H29C H 0.6887 0.0459 0.7430 0.090 Uiso 1 1 calc R
C31 C 0.67610(19) 0.1098(2) 0.4807(6) 0.046(2) Uani 1 1 d .
C32 C 0.66563(19) 0.1291(2) 0.4345(6) 0.050(2) Uani 1 1 d .
C33 C 0.6803(2) 0.1460(2) 0.3457(7) 0.059(3) Uani 1 1 d .
H33 H 0.6735 0.1591 0.3161 0.071 Uiso 1 1 calc R
C34 C 0.7051(2) 0.1442(3) 0.2987(7) 0.066(3) Uani 1 1 d .
C35 C 0.7136(2) 0.1240(2) 0.3429(7) 0.059(3) Uani 1 1 d .
H35 H 0.7295 0.1218 0.3104 0.071 Uiso 1 1 calc R
C36 C 0.7003(2) 0.1070(2) 0.4312(6) 0.052(2) Uani 1 1 d .
C37 C 0.6387(2) 0.1325(3) 0.4774(7) 0.065(3) Uani 1 1 d .
H37A H 0.6317 0.1417 0.4247 0.097 Uiso 1 1 calc R
H37B H 0.6457 0.1459 0.5383 0.097 Uiso 1 1 calc R
H37C H 0.6215 0.1120 0.4964 0.097 Uiso 1 1 calc R
C38 C 0.7205(3) 0.1637(3) 0.2027(8) 0.100(4) Uani 1 1 d .
H38A H 0.7382 0.1837 0.2233 0.150 Uiso 1 1 calc R
H38B H 0.7054 0.1672 0.1653 0.150 Uiso 1 1 calc R
H38C H 0.7277 0.1527 0.1581 0.150 Uiso 1 1 calc R
C39 C 0.7128(2) 0.0867(2) 0.4682(7) 0.062(3) Uani 1 1 d .
H39A H 0.7233 0.0828 0.4112 0.093 Uiso 1 1 calc R
H39B H 0.6957 0.0670 0.4933 0.093 Uiso 1 1 calc R
H39C H 0.7276 0.0972 0.5243 0.093 Uiso 1 1 calc R
C41 C 0.57637(19) 0.0995(2) 0.7450(6) 0.042(2) Uani 1 1 d .
C42 C 0.5844(2) 0.1206(2) 0.8261(7) 0.049(2) Uani 1 1 d .
F42 F 0.58491(12) 0.11248(12) 0.9241(4) 0.0628(15) Uani 1 1 d .
C43 C 0.5916(2) 0.1511(3) 0.8175(9) 0.065(3) Uani 1 1 d .
F43 F 0.59856(15) 0.17027(14) 0.8999(6) 0.095(2) Uani 1 1 d .
C44 C 0.5916(3) 0.1629(3) 0.7214(13) 0.085(4) Uani 1 1 d .
F44 F 0.59819(17) 0.19356(14) 0.7049(6) 0.109(2) Uani 1 1 d .
C45 C 0.5835(2) 0.1436(3) 0.6344(9) 0.067(3) Uani 1 1 d .
F45 F 0.58285(16) 0.15416(16) 0.5379(6) 0.098(2) Uani 1 1 d .
C46 C 0.5764(2) 0.1129(2) 0.6512(7) 0.051(2) Uani 1 1 d .
F46 F 0.56832(12) 0.09503(13) 0.5633(4) 0.0634(15) Uani 1 1 d .
C51 C 0.56460(19) 0.04895(19) 0.8681(6) 0.041(2) Uani 1 1 d .
C52 C 0.5410(2) 0.0478(2) 0.9319(7) 0.050(2) Uani 1 1 d .
F52 F 0.52469(12) 0.06175(13) 0.8946(4) 0.0632(15) Uani 1 1 d .
C53 C 0.5327(2) 0.0350(2) 1.0277(7) 0.060(3) Uani 1 1 d .
F53 F 0.50948(14) 0.03570(15) 1.0818(4) 0.0860(19) Uani 1 1 d .
C54 C 0.5473(3) 0.0202(3) 1.0675(7) 0.072(3) Uani 1 1 d .
F54 F 0.53947(18) 0.00610(16) 1.1623(4) 0.107(2) Uani 1 1 d .
C55 C 0.5702(2) 0.0189(2) 1.0105(7) 0.060(3) Uani 1 1 d .
F55 F 0.58559(15) 0.00478(14) 1.0494(4) 0.0839(18) Uani 1 1 d .
C56 C 0.5784(2) 0.0332(2) 0.9145(6) 0.046(2) Uani 1 1 d .
F56 F 0.60160(11) 0.03111(11) 0.8664(4) 0.0545(13) Uani 1 1 d .
C61 C 0.53661(19) 0.0386(2) 0.6920(6) 0.0379(19) Uani 1 1 d .
C62 C 0.5294(2) 0.0076(2) 0.6759(6) 0.047(2) Uani 1 1 d .
F62 F 0.55116(11) -0.00101(11) 0.7028(4) 0.0572(13) Uani 1 1 d .
C63 C 0.5020(2) -0.0162(2) 0.6350(7) 0.046(2) Uani 1 1 d .
F63 F 0.49780(12) -0.04489(13) 0.6212(4) 0.0718(16) Uani 1 1 d .
C64 C 0.4793(2) -0.0102(2) 0.6096(6) 0.049(2) Uani 1 1 d .
F64 F 0.45163(12) -0.03290(14) 0.5695(4) 0.0751(17) Uani 1 1 d .
C65 C 0.4837(2) 0.0193(3) 0.6236(6) 0.052(3) Uani 1 1 d .
F65 F 0.46098(12) 0.02607(13) 0.6000(4) 0.0715(16) Uani 1 1 d .
C66 C 0.51219(19) 0.0425(2) 0.6657(6) 0.040(2) Uani 1 1 d .
F66 F 0.51343(11) 0.07079(12) 0.6780(4) 0.0584(14) Uani 1 1 d .
C100 C 0.8105(4) 0.2626(6) 0.4819(16) 0.246(11) Uani 1 1 d DU
H10A H 0.8001 0.2518 0.5464 0.295 Uiso 1 1 calc R
H10B H 0.8054 0.2790 0.4664 0.295 Uiso 1 1 calc R
Cl1 Cl 0.85087(18) 0.27670(17) 0.4837(5) 0.215(3) Uani 1 1 d DU
Cl2 Cl 0.8024(3) 0.2370(2) 0.3787(7) 0.317(5) Uani 1 1 d DU

loop_
_atom_site_aniso_label
_atom_site_aniso_U_11
_atom_site_aniso_U_22
_atom_site_aniso_U_33
_atom_site_aniso_U_23
_atom_site_aniso_U_13
_atom_site_aniso_U_12
Fe 0.0414(8) 0.0407(8) 0.0549(8) 0.0000(6) -0.0096(6) 0.0130(7)
P1 0.0296(13) 0.0468(15) 0.0460(13) 0.0048(10) 0.0000(9) 0.0190(11)
B1 0.026(5) 0.046(6) 0.048(6) 0.002(4) 0.003(4) 0.018(5)
C1 0.042(6) 0.039(6) 0.069(6) 0.009(4) -0.006(5) 0.010(5)
C2 0.044(6) 0.043(6) 0.077(7) 0.001(5) -0.024(5) 0.007(5)
C3 0.066(8) 0.053(7) 0.066(7) -0.010(5) -0.010(6) 0.017(6)
C4 0.058(7) 0.040(6) 0.097(8) -0.007(5) -0.002(6) 0.019(6)
C5 0.057(7) 0.050(6) 0.069(7) 0.000(5) -0.013(5) 0.025(5)
C6 0.043(6) 0.044(6) 0.061(6) 0.007(4) -0.014(4) 0.011(5)
C7 0.073(8) 0.072(8) 0.069(7) 0.027(6) 0.014(6) 0.007(7)
C8 0.026(5) 0.066(7) 0.057(5) -0.004(5) -0.009(4) 0.007(5)
C9 0.032(5) 0.043(6) 0.059(5) 0.006(4) -0.005(4) 0.012(4)
C10 0.032(5) 0.041(5) 0.052(5) 0.004(4) -0.003(4) 0.014(4)
C11 0.034(5) 0.053(6) 0.049(5) 0.003(4) -0.008(4) 0.020(5)
C12 0.061(7) 0.051(6) 0.052(6) 0.000(4) -0.019(5) 0.020(5)
C13 0.039(5) 0.036(5) 0.053(6) 0.000(4) -0.001(4) 0.009(4)
C14 0.034(5) 0.032(5) 0.042(5) 0.006(3) -0.002(4) 0.011(4)
C15 0.031(5) 0.036(5) 0.042(5) 0.002(3) 0.000(3) 0.015(4)
C16 0.036(5) 0.057(6) 0.034(4) 0.002(4) -0.001(3) 0.025(5)
C21 0.024(5) 0.047(6) 0.051(5) 0.006(4) 0.008(4) 0.011(4)
C22 0.034(5) 0.061(7) 0.051(5) -0.005(5) 0.010(4) 0.014(5)
C23 0.045(6) 0.059(7) 0.063(6) -0.016(5) 0.013(5) 0.008(6)
C24 0.051(7) 0.050(7) 0.075(7) -0.003(6) 0.016(5) 0.018(5)
C25 0.061(7) 0.047(6) 0.069(6) 0.005(5) 0.017(5) 0.032(6)
C26 0.033(5) 0.049(6) 0.063(6) 0.011(5) 0.011(4) 0.019(5)
C27 0.048(6) 0.082(8) 0.060(6) -0.010(5) -0.004(4) 0.034(6)
C28 0.114(11) 0.047(7) 0.112(9) -0.012(6) 0.016(8) 0.019(7)
C29 0.059(7) 0.045(6) 0.074(7) 0.011(5) -0.004(5) 0.025(5)
C31 0.030(5) 0.055(6) 0.050(5) 0.006(4) 0.003(4) 0.019(5)
C32 0.032(5) 0.061(6) 0.050(5) 0.003(4) -0.002(4) 0.017(5)
C33 0.052(6) 0.062(7) 0.051(6) 0.014(5) -0.005(5) 0.019(5)
C34 0.039(6) 0.088(8) 0.047(6) 0.015(5) 0.003(4) 0.014(6)
C35 0.039(6) 0.070(7) 0.061(6) 0.004(5) 0.004(4) 0.023(5)
C36 0.035(5) 0.067(7) 0.049(5) 0.011(4) 0.013(4) 0.021(5)
C37 0.062(7) 0.088(8) 0.058(6) 0.017(5) -0.007(5) 0.047(6)
C38 0.065(8) 0.130(12) 0.071(7) 0.038(7) 0.017(6) 0.025(8)
C39 0.045(6) 0.071(7) 0.074(6) 0.011(5) 0.016(5) 0.031(6)
C41 0.033(5) 0.046(6) 0.049(5) 0.002(4) 0.005(4) 0.021(4)
C42 0.046(6) 0.037(6) 0.062(6) 0.006(5) 0.002(4) 0.019(5)
F42 0.060(4) 0.056(4) 0.075(4) -0.017(3) -0.007(3) 0.031(3)
C43 0.057(7) 0.056(8) 0.086(8) -0.011(6) -0.004(6) 0.031(6)
F43 0.076(5) 0.058(4) 0.151(6) -0.031(4) -0.011(4) 0.034(4)
C44 0.050(7) 0.040(7) 0.167(13) -0.005(8) 0.020(8) 0.023(6)
F44 0.103(6) 0.049(4) 0.184(7) 0.018(4) 0.009(5) 0.044(4)
C45 0.053(7) 0.061(8) 0.093(8) 0.029(6) 0.015(6) 0.035(6)
F45 0.090(5) 0.087(5) 0.124(5) 0.051(4) 0.014(4) 0.050(4)
C46 0.043(6) 0.048(6) 0.064(7) 0.003(5) 0.003(4) 0.023(5)
F46 0.056(4) 0.072(4) 0.066(3) 0.021(3) 0.010(3) 0.035(3)
C51 0.032(5) 0.039(5) 0.049(5) -0.001(4) 0.002(4) 0.015(4)
C52 0.044(6) 0.043(6) 0.060(6) 0.000(4) 0.007(4) 0.019(5)
F52 0.048(3) 0.074(4) 0.077(4) -0.008(3) 0.007(3) 0.038(3)
C53 0.065(7) 0.062(7) 0.048(6) -0.004(5) 0.009(5) 0.028(6)
F53 0.069(4) 0.101(5) 0.076(4) 0.001(3) 0.033(3) 0.033(4)
C54 0.089(9) 0.070(8) 0.049(6) 0.009(5) 0.015(6) 0.034(7)
F54 0.144(6) 0.110(6) 0.057(4) 0.038(3) 0.036(4) 0.056(5)
C55 0.072(7) 0.048(6) 0.061(6) 0.009(5) -0.003(5) 0.031(6)
F55 0.106(5) 0.080(4) 0.075(4) 0.021(3) -0.002(3) 0.054(4)
C56 0.040(6) 0.047(6) 0.050(5) -0.004(4) 0.003(4) 0.020(5)
F56 0.050(3) 0.053(3) 0.065(3) 0.005(2) 0.001(2) 0.030(3)
C61 0.037(5) 0.042(5) 0.040(4) 0.004(4) 0.004(4) 0.023(4)
C62 0.033(5) 0.062(7) 0.051(5) 0.004(4) 0.004(4) 0.027(5)
F62 0.042(3) 0.048(3) 0.087(4) -0.006(3) -0.010(3) 0.026(3)
C63 0.034(6) 0.042(6) 0.065(6) -0.004(4) 0.000(4) 0.020(5)
F63 0.051(4) 0.059(4) 0.104(4) -0.017(3) -0.014(3) 0.027(3)
C64 0.033(6) 0.044(6) 0.052(5) -0.012(4) -0.009(4) 0.006(5)
F64 0.043(3) 0.079(4) 0.093(4) -0.018(3) -0.015(3) 0.023(3)
C65 0.031(6) 0.085(8) 0.052(5) 0.009(5) 0.004(4) 0.037(6)
F65 0.043(3) 0.085(4) 0.092(4) -0.004(3) -0.015(3) 0.037(3)
C66 0.034(5) 0.041(5) 0.048(5) 0.001(4) 0.002(4) 0.020(5)
F66 0.046(3) 0.065(4) 0.074(3) -0.002(3) -0.002(2) 0.035(3)
C100 0.237(14) 0.249(14) 0.201(13) 0.000(9) 0.026(9) 0.083(10)
Cl1 0.233(6) 0.212(6) 0.184(5) 0.062(4) 0.036(4) 0.099(5)
Cl2 0.349(9) 0.263(8) 0.243(7) 0.016(6) 0.046(6) 0.082(6)

loop_
_atom_type_symbol
_atom_type_description
_atom_type_scat_dispersion_real
_atom_type_scat_dispersion_imag
_atom_type_scat_source
C C 0.0033 0.0016 'International Tables Vol C Tables 4.2.6.8 and 6.1.1.4'
H H 0.0000 0.0000 'International Tables Vol C Tables 4.2.6.8 and 6.1.1.4'
B B 0.0013 0.0007 'International Tables Vol C Tables 4.2.6.8 and 6.1.1.4'
F F 0.0171 0.0103 'International Tables Vol C Tables 4.2.6.8 and 6.1.1.4'
P P 0.1023 0.0942 'International Tables Vol C Tables 4.2.6.8 and 6.1.1.4'
Fe Fe 0.3463 0.8444 'International Tables Vol C Tables 4.2.6.8 and 6.1.1.4'
Cl Cl 0.1484 0.1585 'International Tables Vol C Tables 4.2.6.8 and 6.1.1.4'

loop_
_geom_angle_atom_site_label_1
_geom_angle_atom_site_label_2
_geom_angle_atom_site_label_3
_geom_angle
C10 Fe C11 41.0(3)
C10 Fe C1 99.7(4)
C11 Fe C1 120.8(4)
C10 Fe C13 68.9(3)
C11 Fe C13 69.1(4)
C1 Fe C13 150.1(3)
C10 Fe C2 113.4(4)
C11 Fe C2 103.9(4)
C1 Fe C2 42.6(3)
C13 Fe C2 167.2(4)
C10 Fe C14 41.7(3)
C11 Fe C14 69.6(3)
C1 Fe C14 112.9(3)
C13 Fe C14 40.5(3)
C2 Fe C14 148.7(4)
C10 Fe C4 163.6(4)
C11 Fe C4 155.2(4)
C1 Fe C4 69.4(4)
C13 Fe C4 114.3(4)
C2 Fe C4 67.3(4)
C14 Fe C4 130.0(4)
C10 Fe C12 68.0(4)
C11 Fe C12 40.4(4)
C1 Fe C12 160.9(4)
C13 Fe C12 40.7(3)
C2 Fe C12 127.3(4)
C14 Fe C12 68.2(3)
C4 Fe C12 125.6(4)
C10 Fe C5 123.0(4)
C11 Fe C5 160.0(4)
C1 Fe C5 41.4(4)
C13 Fe C5 121.1(4)
C2 Fe C5 69.0(4)
C14 Fe C5 106.1(3)
C4 Fe C5 40.9(4)
C12 Fe C5 157.7(4)
C10 Fe C3 150.2(4)
C11 Fe C3 119.2(4)
C1 Fe C3 70.4(4)
C13 Fe C3 132.5(4)
C2 Fe C3 40.7(4)
C14 Fe C3 168.2(4)
C4 Fe C3 39.2(4)
C12 Fe C3 112.7(4)
C5 Fe C3 68.3(4)
C31 P1 C21 107.2(4)
C31 P1 C9 103.9(4)
C21 P1 C9 115.3(4)
C31 P1 C15 123.5(4)
C21 P1 C15 107.8(3)
C9 P1 C15 99.4(4)
C41 B1 C51 113.8(7)
C41 B1 C61 112.6(7)
C51 B1 C61 101.8(6)
C41 B1 C16 105.7(6)
C51 B1 C16 114.9(7)
C61 B1 C16 108.0(7)
C5 C1 C2 105.4(8)
C5 C1 C6 126.9(8)
C2 C1 C6 127.6(9)
C5 C1 Fe 70.4(5)
C2 C1 Fe 69.3(5)
C6 C1 Fe 121.1(6)
C3 C2 C1 108.4(9)
C3 C2 Fe 70.4(6)
C1 C2 Fe 68.0(5)
C3 C2 H2 125.8
C1 C2 H2 125.8
Fe C2 H2 127.3
C4 C3 C2 107.9(9)
C4 C3 Fe 69.9(6)
C2 C3 Fe 68.9(5)
C4 C3 H3 126.1
C2 C3 H3 126.1
Fe C3 H3 126.8
C3 C4 C5 110.6(10)
C3 C4 Fe 71.0(6)
C5 C4 Fe 69.7(6)
C3 C4 H4 124.7
C5 C4 H4 124.7
Fe C4 H4 126.2
C4 C5 C1 107.6(8)
C4 C5 Fe 69.4(5)
C1 C5 Fe 68.2(5)
C4 C5 H5 126.2
C1 C5 H5 126.2
Fe C5 H5 127.8
C1 C6 C8 114.1(7)
C1 C6 C7 111.5(8)
C8 C6 C7 109.2(9)
C1 C6 H6 107.3
C8 C6 H6 107.3
C7 C6 H6 107.3
C6 C7 H7A 109.5
C6 C7 H7B 109.5
H7A C7 H7B 109.5
C6 C7 H7C 109.5
H7A C7 H7C 109.5
H7B C7 H7C 109.5
C6 C8 C9 118.4(7)
C6 C8 H8A 107.7
C9 C8 H8A 107.7
C6 C8 H8B 107.7
C9 C8 H8B 107.7
H8A C8 H8B 107.1
C10 C9 C8 114.3(7)
C10 C9 P1 100.6(5)
C8 C9 P1 115.4(6)
C10 C9 H9 108.7
C8 C9 H9 108.7
P1 C9 H9 108.7
C11 C10 C14 109.7(7)
C11 C10 C9 132.7(8)
C14 C10 C9 117.6(7)
C11 C10 Fe 70.8(5)
C14 C10 Fe 71.3(5)
C9 C10 Fe 123.2(6)
C12 C11 C10 106.8(8)
C12 C11 Fe 70.9(5)
C10 C11 Fe 68.2(5)
C12 C11 H11 126.6
C10 C11 H11 126.6
Fe C11 H11 125.9
C11 C12 C13 109.2(8)
C11 C12 Fe 68.7(5)
C13 C12 Fe 69.5(5)
C11 C12 H12 125.4
C13 C12 H12 125.4
Fe C12 H12 128.0
C14 C13 C12 108.0(8)
C14 C13 Fe 69.8(5)
C12 C13 Fe 69.9(5)
C14 C13 H13 126.0
C12 C13 H13 126.0
Fe C13 H13 125.9
C13 C14 C10 106.2(7)
C13 C14 C15 134.9(7)
C10 C14 C15 118.8(7)
C13 C14 Fe 69.7(4)
C10 C14 Fe 67.0(5)
C15 C14 Fe 127.1(5)
C14 C15 C16 118.0(6)
C14 C15 P1 99.5(5)
C16 C15 P1 112.0(5)
C14 C15 H15 108.9
C16 C15 H15 108.9
P1 C15 H15 108.9
C15 C16 B1 118.9(7)
C15 C16 H16A 107.6
B1 C16 H16A 107.6
C15 C16 H16B 107.6
B1 C16 H16B 107.6
H16A C16 H16B 107.0
C22 C21 C26 119.1(8)
C22 C21 P1 118.4(7)
C26 C21 P1 122.5(6)
C21 C22 C23 118.4(9)
C21 C22 C27 126.3(9)
C23 C22 C27 115.3(8)
C24 C23 C22 123.0(9)
C24 C23 H23 118.5
C22 C23 H23 118.5
C25 C24 C23 116.6(9)
C25 C24 C28 122.1(11)
C23 C24 C28 121.4(10)
C24 C25 C26 125.2(9)
C24 C25 H25 117.4
C26 C25 H25 117.4
C25 C26 C21 117.4(8)
C25 C26 C29 116.7(8)
C21 C26 C29 125.8(8)
C22 C27 H27A 109.5
C22 C27 H27B 109.5
H27A C27 H27B 109.5
C22 C27 H27C 109.5
H27A C27 H27C 109.5
H27B C27 H27C 109.5
C24 C28 H28A 109.5
C24 C28 H28B 109.5
H28A C28 H28B 109.5
C24 C28 H28C 109.5
H28A C28 H28C 109.5
H28B C28 H28C 109.5
C26 C29 H29A 109.5
C26 C29 H29B 109.5
H29A C29 H29B 109.5
C26 C29 H29C 109.5
H29A C29 H29C 109.5
H29B C29 H29C 109.5
C32 C31 C36 118.9(8)
C32 C31 P1 124.8(6)
C36 C31 P1 116.3(6)
C33 C32 C31 119.6(8)
C33 C32 C37 116.9(8)
C31 C32 C37 123.5(8)
C32 C33 C34 121.5(9)
C32 C33 H33 119.2
C34 C33 H33 119.2
C35 C34 C33 117.2(8)
C35 C34 C38 124.0(10)
C33 C34 C38 118.8(10)
C36 C35 C34 123.9(9)
C36 C35 H35 118.1
C34 C35 H35 118.1
C35 C36 C31 118.8(9)
C35 C36 C39 116.3(8)
C31 C36 C39 124.9(8)
C32 C37 H37A 109.5
C32 C37 H37B 109.5
H37A C37 H37B 109.5
C32 C37 H37C 109.5
H37A C37 H37C 109.5
H37B C37 H37C 109.5
C34 C38 H38A 109.5
C34 C38 H38B 109.5
H38A C38 H38B 109.5
C34 C38 H38C 109.5
H38A C38 H38C 109.5
H38B C38 H38C 109.5
C36 C39 H39A 109.5
C36 C39 H39B 109.5
H39A C39 H39B 109.5
C36 C39 H39C 109.5
H39A C39 H39C 109.5
H39B C39 H39C 109.5
C46 C41 C42 111.7(8)
C46 C41 B1 119.8(7)
C42 C41 B1 128.4(7)
F42 C42 C43 112.2(9)
F42 C42 C41 121.9(8)
C43 C42 C41 125.9(9)
F43 C43 C42 123.0(10)
F43 C43 C44 117.7(11)
C42 C43 C44 119.3(10)
C43 C44 F44 123.4(12)
C43 C44 C45 119.6(10)
F44 C44 C45 116.9(13)
F45 C45 C46 121.4(11)
F45 C45 C44 121.8(11)
C46 C45 C44 116.8(10)
C41 C46 F46 119.3(8)
C41 C46 C45 126.7(9)
F46 C46 C45 114.0(9)
C56 C51 C52 110.6(8)
C56 C51 B1 128.7(7)
C52 C51 B1 120.1(7)
C53 C52 F52 115.6(8)
C53 C52 C51 127.3(9)
F52 C52 C51 117.1(7)
C52 C53 F53 121.4(10)
C52 C53 C54 118.4(9)
F53 C53 C54 120.2(9)
C53 C54 F54 121.4(10)
C53 C54 C55 119.6(9)
F54 C54 C55 119.0(11)
F55 C55 C54 120.7(9)
F55 C55 C56 119.8(9)
C54 C55 C56 119.5(9)
F56 C56 C55 114.5(8)
F56 C56 C51 121.0(7)
C55 C56 C51 124.6(8)
C66 C61 C62 111.1(8)
C66 C61 B1 128.5(8)
C62 C61 B1 120.0(7)
C63 C62 F62 114.5(8)
C63 C62 C61 126.5(8)
F62 C62 C61 119.0(7)
F63 C63 C64 120.0(8)
F63 C63 C62 121.5(8)
C64 C63 C62 118.5(9)
C63 C64 F64 121.0(9)
C63 C64 C65 119.9(8)
F64 C64 C65 119.1(9)
F65 C65 C64 121.3(9)
F65 C65 C66 119.8(9)
C64 C65 C66 118.8(8)
C61 C66 F66 121.7(8)
C61 C66 C65 125.2(8)
F66 C66 C65 113.1(7)
Cl2 C100 Cl1 95.8(11)
Cl2 C100 H10A 112.6
Cl1 C100 H10A 112.6
Cl2 C100 H10B 112.6
Cl1 C100 H10B 112.6
H10A C100 H10B 110.1

loop_
_geom_bond_atom_site_label_1
_geom_bond_atom_site_label_2
_geom_bond_distance
Fe C10 1.982(9)
Fe C11 2.015(9)
Fe C1 2.016(9)
Fe C13 2.038(8)
Fe C2 2.034(9)
Fe C14 2.040(8)
Fe C4 2.040(10)
Fe C12 2.044(9)
Fe C5 2.044(9)
Fe C3 2.054(10)
P1 C31 1.816(8)
P1 C21 1.829(9)
P1 C9 1.867(8)
P1 C15 1.909(8)
B1 C41 1.632(13)
B1 C51 1.659(12)
B1 C61 1.645(12)
B1 C16 1.684(12)
C1 C5 1.434(13)
C1 C2 1.472(12)
C1 C6 1.504(13)
C2 C3 1.421(14)
C2 H2 0.9400
C3 C4 1.372(14)
C3 H3 0.9400
C4 C5 1.427(13)
C4 H4 0.9400
C5 H5 0.9400
C6 C8 1.526(13)
C6 C7 1.512(12)
C6 H6 0.9900
C7 H7A 0.9700
C7 H7B 0.9700
C7 H7C 0.9700
C8 C9 1.554(12)
C8 H8A 0.9800
C8 H8B 0.9800
C9 C10 1.533(12)
C9 H9 0.9900
C10 C11 1.400(11)
C10 C14 1.432(11)
C11 C12 1.403(12)
C11 H11 0.9400
C12 C13 1.418(12)
C12 H12 0.9400
C13 C14 1.411(11)
C13 H13 0.9400
C14 C15 1.525(10)
C15 C16 1.544(11)
C15 H15 0.9900
C16 H16A 0.9800
C16 H16B 0.9800
C21 C22 1.410(12)
C21 C26 1.433(12)
C22 C23 1.403(13)
C22 C27 1.529(13)
C23 C24 1.400(14)
C23 H23 0.9400
C24 C25 1.341(13)
C24 C28 1.506(14)
C25 C26 1.400(12)
C25 H25 0.9400
C26 C29 1.477(12)
C27 H27A 0.9700
C27 H27B 0.9700
C27 H27C 0.9700
C28 H28A 0.9700
C28 H28B 0.9700
C28 H28C 0.9700
C29 H29A 0.9700
C29 H29B 0.9700
C29 H29C 0.9700
C31 C32 1.418(12)
C31 C36 1.419(12)
C32 C33 1.385(12)
C32 C37 1.524(12)
C33 C34 1.407(13)
C33 H33 0.9400
C34 C35 1.380(14)
C34 C38 1.514(13)
C35 C36 1.366(12)
C35 H35 0.9400
C36 C39 1.489(13)
C37 H37A 0.9700
C37 H37B 0.9700
C37 H37C 0.9700
C38 H38A 0.9700
C38 H38B 0.9700
C38 H38C 0.9700
C39 H39A 0.9700
C39 H39B 0.9700
C39 H39C 0.9700
C41 C46 1.372(12)
C41 C42 1.383(12)
C42 F42 1.326(10)
C42 C43 1.363(13)
C43 F43 1.345(11)
C43 C44 1.366(16)
C44 F44 1.392(12)
C44 C45 1.391(16)
C45 F45 1.351(11)
C45 C46 1.392(13)
C46 F46 1.363(10)
C51 C56 1.396(12)
C51 C52 1.400(11)
C52 C53 1.349(12)
C52 F52 1.380(10)
C53 F53 1.353(11)
C53 C54 1.357(14)
C54 F54 1.358(11)
C54 C55 1.372(14)
C55 F55 1.355(11)
C55 C56 1.378(12)
C56 F56 1.348(9)
C61 C66 1.355(11)
C61 C62 1.399(12)
C62 C63 1.374(12)
C62 F62 1.380(9)
C63 F63 1.333(10)
C63 C64 1.337(12)
C64 F64 1.361(9)
C64 C65 1.366(13)
C65 F65 1.355(9)
C65 C66 1.402(12)
C66 F66 1.372(9)
C100 Cl2 1.733(16)
C100 Cl1 1.751(17)
C100 H10A 0.9800
C100 H10B 0.9800

loop_
_geom_torsion_atom_site_label_1
_geom_torsion_atom_site_label_2
_geom_torsion_atom_site_label_3
_geom_torsion_atom_site_label_4
_geom_torsion
C10 Fe C1 C5 130.0(5)
C11 Fe C1 C5 167.8(5)
C13 Fe C1 C5 66.0(10)
C2 Fe C1 C5 -115.8(8)
C14 Fe C1 C5 88.7(6)
C4 Fe C1 C5 -37.3(5)
C12 Fe C1 C5 177.8(10)
C3 Fe C1 C5 -79.1(6)
C10 Fe C1 C2 -114.2(6)
C11 Fe C1 C2 -76.4(7)
C13 Fe C1 C2 -178.3(7)
C14 Fe C1 C2 -155.5(6)
C4 Fe C1 C2 78.5(6)
C12 Fe C1 C2 -66.4(13)
C5 Fe C1 C2 115.8(8)
C3 Fe C1 C2 36.7(6)
C10 Fe C1 C6 8.0(8)
C11 Fe C1 C6 45.8(8)
C13 Fe C1 C6 -56.0(12)
C2 Fe C1 C6 122.2(10)
C14 Fe C1 C6 -33.3(8)
C4 Fe C1 C6 -159.3(8)
C12 Fe C1 C6 55.9(14)
C5 Fe C1 C6 -122.0(9)
C3 Fe C1 C6 158.9(8)
C5 C1 C2 C3 2.6(10)
C6 C1 C2 C3 -173.0(9)
Fe C1 C2 C3 -59.0(7)
C5 C1 C2 Fe 61.6(6)
C6 C1 C2 Fe -114.0(9)
C10 Fe C2 C3 -161.2(6)
C11 Fe C2 C3 -119.0(6)
C1 Fe C2 C3 120.3(9)
C13 Fe C2 C3 -64(2)
C14 Fe C2 C3 167.5(7)
C4 Fe C2 C3 36.6(6)
C12 Fe C2 C3 -81.8(7)
C5 Fe C2 C3 80.7(6)
C10 Fe C2 C1 78.5(6)
C11 Fe C2 C1 120.7(6)
C13 Fe C2 C1 176.1(17)
C14 Fe C2 C1 47.1(10)
C4 Fe C2 C1 -83.8(6)
C12 Fe C2 C1 157.8(6)
C5 Fe C2 C1 -39.6(6)
C3 Fe C2 C1 -120.3(9)
C1 C2 C3 C4 -1.6(11)
Fe C2 C3 C4 -59.2(7)
C1 C2 C3 Fe 57.5(6)
C10 Fe C3 C4 155.9(7)
C11 Fe C3 C4 -163.7(6)
C1 Fe C3 C4 81.2(7)
C13 Fe C3 C4 -76.1(8)
C2 Fe C3 C4 119.5(9)
C14 Fe C3 C4 -27(2)
C12 Fe C3 C4 -119.1(7)
C5 Fe C3 C4 36.9(6)
C10 Fe C3 C2 36.4(10)
C11 Fe C3 C2 76.8(6)
C1 Fe C3 C2 -38.3(6)
C13 Fe C3 C2 164.4(5)
C14 Fe C3 C2 -146.7(16)
C4 Fe C3 C2 -119.5(9)
C12 Fe C3 C2 121.4(6)
C5 Fe C3 C2 -82.6(6)
C2 C3 C4 C5 0.0(12)
Fe C3 C4 C5 -58.6(7)
C2 C3 C4 Fe 58.6(7)
C10 Fe C4 C3 -133.9(13)
C11 Fe C4 C3 35.6(13)
C1 Fe C4 C3 -83.9(7)
C13 Fe C4 C3 128.2(6)
C2 Fe C4 C3 -37.9(6)
C14 Fe C4 C3 173.0(6)
C12 Fe C4 C3 82.7(7)
C5 Fe C4 C3 -121.6(9)
C10 Fe C4 C5 -12.3(17)
C11 Fe C4 C5 157.3(8)
C1 Fe C4 C5 37.7(6)
C13 Fe C4 C5 -110.2(6)
C2 Fe C4 C5 83.7(6)
C14 Fe C4 C5 -65.4(7)
C12 Fe C4 C5 -155.7(6)
C3 Fe C4 C5 121.6(9)
C3 C4 C5 C1 1.7(11)
Fe C4 C5 C1 -57.6(6)
C3 C4 C5 Fe 59.3(7)
C2 C1 C5 C4 -2.6(10)
C6 C1 C5 C4 173.1(8)
Fe C1 C5 C4 58.3(6)
C2 C1 C5 Fe -60.9(6)
C6 C1 C5 Fe 114.8(9)
C10 Fe C5 C4 175.9(6)
C11 Fe C5 C4 -151.8(10)
C1 Fe C5 C4 -119.9(8)
C13 Fe C5 C4 92.2(6)
C2 Fe C5 C4 -79.2(6)
C14 Fe C5 C4 133.6(6)
C12 Fe C5 C4 61.9(12)
C3 Fe C5 C4 -35.4(6)
C10 Fe C5 C1 -64.2(6)
C11 Fe C5 C1 -31.9(13)
C13 Fe C5 C1 -147.9(5)
C2 Fe C5 C1 40.8(6)
C14 Fe C5 C1 -106.5(5)
C4 Fe C5 C1 119.9(8)
C12 Fe C5 C1 -178.1(9)
C3 Fe C5 C1 84.6(6)
C5 C1 C6 C8 -124.4(10)
C2 C1 C6 C8 50.3(12)
Fe C1 C6 C8 -36.5(10)
C5 C1 C6 C7 111.4(11)
C2 C1 C6 C7 -73.9(12)
Fe C1 C6 C7 -160.7(7)
C1 C6 C8 C9 65.6(10)
C7 C6 C8 C9 -169.0(8)
C6 C8 C9 C10 -58.6(10)
C6 C8 C9 P1 57.3(10)
C31 P1 C9 C10 146.5(6)
C21 P1 C9 C10 -96.6(6)
C15 P1 C9 C10 18.3(6)
C31 P1 C9 C8 23.0(8)
C21 P1 C9 C8 139.9(6)
C15 P1 C9 C8 -105.2(7)
C8 C9 C10 C11 -69.3(12)
P1 C9 C10 C11 166.4(9)
C8 C9 C10 C14 109.5(9)
P1 C9 C10 C14 -14.8(9)
C8 C9 C10 Fe 24.6(10)
P1 C9 C10 Fe -99.7(6)
C1 Fe C10 C11 126.7(5)
C13 Fe C10 C11 -82.0(5)
C2 Fe C10 C11 84.4(6)
C14 Fe C10 C11 -119.6(7)
C4 Fe C10 C11 173.4(13)
C12 Fe C10 C11 -38.2(5)
C5 Fe C10 C11 163.8(5)
C3 Fe C10 C11 59.4(9)
C11 Fe C10 C14 119.6(7)
C1 Fe C10 C14 -113.7(5)
C13 Fe C10 C14 37.6(4)
C2 Fe C10 C14 -156.0(4)
C4 Fe C10 C14 -67.0(15)
C12 Fe C10 C14 81.5(5)
C5 Fe C10 C14 -76.6(6)
C3 Fe C10 C14 179.0(7)
C11 Fe C10 C9 -129.0(9)
C1 Fe C10 C9 -2.4(7)
C13 Fe C10 C9 148.9(7)
C2 Fe C10 C9 -44.7(8)
C14 Fe C10 C9 111.4(8)
C4 Fe C10 C9 44.3(17)
C12 Fe C10 C9 -167.2(8)
C5 Fe C10 C9 34.8(8)
C3 Fe C10 C9 -69.6(10)
C14 C10 C11 C12 -0.3(10)
C9 C10 C11 C12 178.6(9)
Fe C10 C11 C12 60.7(6)
C14 C10 C11 Fe -61.0(6)
C9 C10 C11 Fe 117.9(10)
C10 Fe C11 C12 -117.9(7)
C1 Fe C11 C12 175.0(5)
C13 Fe C11 C12 -36.5(5)
C2 Fe C11 C12 132.3(5)
C14 Fe C11 C12 -79.9(5)
C4 Fe C11 C12 66.5(11)
C5 Fe C11 C12 -161.1(10)
C3 Fe C11 C12 91.5(6)
C1 Fe C11 C10 -67.1(6)
C13 Fe C11 C10 81.5(5)
C2 Fe C11 C10 -109.8(5)
C14 Fe C11 C10 38.1(5)
C4 Fe C11 C10 -175.5(8)
C12 Fe C11 C10 117.9(7)
C5 Fe C11 C10 -43.1(12)
C3 Fe C11 C10 -150.6(5)
C10 C11 C12 C13 -1.3(10)
Fe C11 C12 C13 57.7(6)
C10 C11 C12 Fe -59.0(6)
C10 Fe C12 C11 38.7(5)
C1 Fe C12 C11 -13.3(13)
C13 Fe C12 C11 121.5(8)
C2 Fe C12 C11 -64.6(7)
C14 Fe C12 C11 83.8(5)
C4 Fe C12 C11 -151.8(6)
C5 Fe C12 C11 162.9(9)
C3 Fe C12 C11 -109.0(6)
C10 Fe C12 C13 -82.8(6)
C11 Fe C12 C13 -121.5(8)
C1 Fe C12 C13 -134.8(10)
C2 Fe C12 C13 173.9(6)
C14 Fe C12 C13 -37.7(5)
C4 Fe C12 C13 86.7(6)
C5 Fe C12 C13 41.4(12)
C3 Fe C12 C13 129.5(6)
C11 C12 C13 C14 2.4(10)
Fe C12 C13 C14 59.7(6)
C11 C12 C13 Fe -57.2(6)
C10 Fe C13 C14 -38.7(5)
C11 Fe C13 C14 -82.7(5)
C1 Fe C13 C14 33.2(10)
C2 Fe C13 C14 -141.4(18)
C4 Fe C13 C14 123.9(6)
C12 Fe C13 C14 -119.0(8)
C5 Fe C13 C14 78.0(6)
C3 Fe C13 C14 166.2(6)
C10 Fe C13 C12 80.3(6)
C11 Fe C13 C12 36.3(5)
C1 Fe C13 C12 152.2(8)
C2 Fe C13 C12 -22(2)
C14 Fe C13 C12 119.0(8)
C4 Fe C13 C12 -117.1(6)
C5 Fe C13 C12 -163.0(6)
C3 Fe C13 C12 -74.8(7)
C12 C13 C14 C10 -2.5(9)
Fe C13 C14 C10 57.2(6)
C12 C13 C14 C15 177.7(9)
Fe C13 C14 C15 -122.6(10)
C12 C13 C14 Fe -59.7(6)
C11 C10 C14 C13 1.8(9)
C9 C10 C14 C13 -177.3(7)
Fe C10 C14 C13 -58.9(6)
C11 C10 C14 C15 -178.5(7)
C9 C10 C14 C15 2.5(11)
Fe C10 C14 C15 120.9(7)
C11 C10 C14 Fe 60.6(6)
C9 C10 C14 Fe -118.4(7)
C10 Fe C14 C13 118.8(7)
C11 Fe C14 C13 81.3(5)
C1 Fe C14 C13 -162.8(5)
C2 Fe C14 C13 164.6(7)
C4 Fe C14 C13 -81.0(7)
C12 Fe C14 C13 37.9(5)
C5 Fe C14 C13 -119.3(6)
C3 Fe C14 C13 -58.9(19)
C11 Fe C14 C10 -37.5(5)
C1 Fe C14 C10 78.4(5)
C13 Fe C14 C10 -118.8(7)
C2 Fe C14 C10 45.8(8)
C4 Fe C14 C10 160.2(5)
C12 Fe C14 C10 -80.9(5)
C5 Fe C14 C10 121.9(5)
C3 Fe C14 C10 -177.7(17)
C10 Fe C14 C15 -109.6(8)
C11 Fe C14 C15 -147.1(8)
C1 Fe C14 C15 -31.2(8)
C13 Fe C14 C15 131.6(9)
C2 Fe C14 C15 -63.8(10)
C4 Fe C14 C15 50.6(9)
C12 Fe C14 C15 169.5(8)
C5 Fe C14 C15 12.3(8)
C3 Fe C14 C15 72.7(19)
C13 C14 C15 C16 -48.0(13)
C10 C14 C15 C16 132.3(8)
Fe C14 C15 C16 -146.0(6)
C13 C14 C15 P1 -169.3(8)
C10 C14 C15 P1 11.0(8)
Fe C14 C15 P1 92.8(6)
C31 P1 C15 C14 -130.8(5)
C21 P1 C15 C14 103.4(5)
C9 P1 C15 C14 -17.1(6)
C31 P1 C15 C16 103.7(6)
C21 P1 C15 C16 -22.0(6)
C9 P1 C15 C16 -142.6(6)
C14 C15 C16 B1 68.0(9)
P1 C15 C16 B1 -177.4(6)
C41 B1 C16 C15 36.8(9)
C51 B1 C16 C15 -89.6(9)
C61 B1 C16 C15 157.6(7)
C31 P1 C21 C22 -41.7(7)
C9 P1 C21 C22 -156.8(6)
C15 P1 C21 C22 93.3(7)
C31 P1 C21 C26 138.4(7)
C9 P1 C21 C26 23.3(8)
C15 P1 C21 C26 -86.6(7)
C26 C21 C22 C23 -5.5(12)
P1 C21 C22 C23 174.6(6)
C26 C21 C22 C27 176.0(8)
P1 C21 C22 C27 -3.9(11)
C21 C22 C23 C24 1.9(13)
C27 C22 C23 C24 -179.5(8)
C22 C23 C24 C25 2.2(14)
C22 C23 C24 C28 -178.7(9)
C23 C24 C25 C26 -2.6(14)
C28 C24 C25 C26 178.3(9)
C24 C25 C26 C21 -1.0(14)
C24 C25 C26 C29 175.7(9)
C22 C21 C26 C25 5.1(11)
P1 C21 C26 C25 -175.0(6)
C22 C21 C26 C29 -171.3(8)
P1 C21 C26 C29 8.6(12)
C21 P1 C31 C32 122.2(8)
C9 P1 C31 C32 -115.3(8)
C15 P1 C31 C32 -3.9(10)
C21 P1 C31 C36 -60.3(8)
C9 P1 C31 C36 62.2(8)
C15 P1 C31 C36 173.6(6)
C36 C31 C32 C33 -3.5(13)
P1 C31 C32 C33 173.9(7)
C36 C31 C32 C37 176.6(9)
P1 C31 C32 C37 -6.0(13)
C31 C32 C33 C34 1.2(14)
C37 C32 C33 C34 -179.0(9)
C32 C33 C34 C35 2.0(14)
C32 C33 C34 C38 -179.1(10)
C33 C34 C35 C36 -3.0(15)
C38 C34 C35 C36 178.2(10)
C34 C35 C36 C31 0.6(15)
C34 C35 C36 C39 -179.2(9)
C32 C31 C36 C35 2.7(13)
P1 C31 C36 C35 -174.9(7)
C32 C31 C36 C39 -177.5(9)
P1 C31 C36 C39 4.9(12)
C51 B1 C41 C46 -170.4(7)
C61 B1 C41 C46 -55.1(10)
C16 B1 C41 C46 62.6(9)
C51 B1 C41 C42 14.4(12)
C61 B1 C41 C42 129.7(9)
C16 B1 C41 C42 -112.6(9)
C46 C41 C42 F42 178.1(8)
B1 C41 C42 F42 -6.4(14)
C46 C41 C42 C43 -0.1(13)
B1 C41 C42 C43 175.5(9)
F42 C42 C43 F43 0.3(14)
C41 C42 C43 F43 178.5(9)
F42 C42 C43 C44 -179.0(9)
C41 C42 C43 C44 -0.7(16)
F43 C43 C44 F44 -0.2(16)
C42 C43 C44 F44 179.0(9)
F43 C43 C44 C45 -178.0(9)
C42 C43 C44 C45 1.3(16)
C43 C44 C45 F45 179.3(9)
F44 C44 C45 F45 1.4(15)
C43 C44 C45 C46 -1.1(15)
F44 C44 C45 C46 -179.0(8)
C42 C41 C46 F46 -178.4(7)
B1 C41 C46 F46 5.6(12)
C42 C41 C46 C45 0.2(13)
B1 C41 C46 C45 -175.8(8)
F45 C45 C46 C41 179.9(8)
C44 C45 C46 C41 0.4(15)
F45 C45 C46 F46 -1.4(13)
C44 C45 C46 F46 179.1(8)
C41 B1 C51 C56 -131.7(9)
C61 B1 C51 C56 106.9(9)
C16 B1 C51 C56 -9.6(12)
C41 B1 C51 C52 57.2(10)
C61 B1 C51 C52 -64.3(10)
C16 B1 C51 C52 179.3(7)
C56 C51 C52 C53 3.2(13)
B1 C51 C52 C53 175.8(9)
C56 C51 C52 F52 -178.4(7)
B1 C51 C52 F52 -5.8(12)
F52 C52 C53 F53 0.8(13)
C51 C52 C53 F53 179.3(9)
F52 C52 C53 C54 178.3(9)
C51 C52 C53 C54 -3.2(15)
C52 C53 C54 F54 -178.3(9)
F53 C53 C54 F54 -0.8(16)
C52 C53 C54 C55 0.7(16)
F53 C53 C54 C55 178.2(9)
C53 C54 C55 F55 178.7(9)
F54 C54 C55 F55 -2.3(15)
C53 C54 C55 C56 1.3(16)
F54 C54 C55 C56 -179.7(9)
F55 C55 C56 F56 1.1(12)
C54 C55 C56 F56 178.5(9)
F55 C55 C56 C51 -178.6(8)
C54 C55 C56 C51 -1.2(15)
C52 C51 C56 F56 179.4(7)
B1 C51 C56 F56 7.6(13)
C52 C51 C56 C55 -0.9(12)
B1 C51 C56 C55 -172.7(9)
C41 B1 C61 C66 -16.2(11)
C51 B1 C61 C66 106.1(9)
C16 B1 C61 C66 -132.6(8)
C41 B1 C61 C62 171.4(7)
C51 B1 C61 C62 -66.3(9)
C16 B1 C61 C62 55.1(9)
C66 C61 C62 C63 2.6(12)
B1 C61 C62 C63 176.2(8)
C66 C61 C62 F62 -177.3(7)
B1 C61 C62 F62 -3.8(11)
F62 C62 C63 F63 -1.3(12)
C61 C62 C63 F63 178.7(7)
F62 C62 C63 C64 178.1(7)
C61 C62 C63 C64 -1.8(14)
F63 C63 C64 F64 0.0(13)
C62 C63 C64 F64 -179.5(8)
F63 C63 C64 C65 -179.8(8)
C62 C63 C64 C65 0.7(13)
C63 C64 C65 F65 -179.1(8)
F64 C64 C65 F65 1.1(12)
C63 C64 C65 C66 -0.6(13)
F64 C64 C65 C66 179.6(7)
C62 C61 C66 F66 177.8(7)
B1 C61 C66 F66 4.9(12)
C62 C61 C66 C65 -2.5(11)
B1 C61 C66 C65 -175.4(8)
F65 C65 C66 C61 -179.8(7)
C64 C65 C66 C61 1.8(13)
F65 C65 C66 F66 -0.1(11)
C64 C65 C66 F66 -178.6(7)
